data_7133994
loop_
_publ_author_name
'Yan, Ziting'
'Chu, Dongdong'
'Yang, Zhihua'
'Pan, Shilie'
'Zhang, Min'

_publ_section_title
;
 Ca<sub>3</sub>Al<sub>2</sub>B<sub>8</sub>O<sub>18</sub>: borate with a
 graphene-like layer featuring two types of topological six-membered rings
 induced by [AlO<sub>4</sub>] units.
;
_journal_issue 100
_journal_name_full 'Chemical communications (Cambridge, England)'
_journal_page_first 15047
_journal_page_last 15050
_journal_paper_doi 10.1039/d4cc05571c
_journal_volume 60
_journal_year 2024
_chemical_formula_moiety 'Al2 B8 Ca3 O18'
_chemical_formula_sum 'Al2 B8 Ca3 O18'
_chemical_formula_weight 548.68
_space_group_crystal_system monoclinic
_space_group_IT_number 14
_space_group_name_Hall '-P 2yn'
_space_group_name_H-M_alt 'P 1 21/n 1'
_atom_sites_solution_primary iterative
_audit_creation_date 2024-10-09
_audit_creation_method
;
Olex2 1.5
(compiled 2024.02.16 svn.r378c4104 for OlexSys, GUI svn.r6928)
;
_audit_update_record
;
2024-10-11 deposited with the CCDC.	2024-11-22 downloaded from the CCDC.
;
_cell_angle_alpha 90
_cell_angle_beta 90.903(10)
_cell_angle_gamma 90
_cell_formula_units_Z 4
_cell_length_a 9.146(3)
_cell_length_b 8.067(2)
_cell_length_c 18.527(5)
_cell_measurement_reflns_used 922
_cell_measurement_temperature 297.0
_cell_measurement_theta_max 22.44
_cell_measurement_theta_min 3.37
_cell_volume 1366.8(7)
_computing_cell_refinement 'SAINT V8.40B (?, 2016)'
_computing_data_reduction 'SAINT V8.40B (?, 2016)'
_computing_molecular_graphics 'Olex2 1.5 (Dolomanov et al., 2009)'
_computing_publication_material 'Olex2 1.5 (Dolomanov et al., 2009)'
_computing_structure_refinement 'SHELXL 2018/3 (Sheldrick, 2015)'
_computing_structure_solution 'olex2.solve 1.5 (Bourhis et al., 2015)'
_diffrn_ambient_temperature 297.00
_diffrn_measured_fraction_theta_full 0.995
_diffrn_measured_fraction_theta_max 0.995
_diffrn_measurement_device_type 'Bruker APEX-II CCD'
_diffrn_measurement_method '\f and \w scans'
_diffrn_radiation_type MoK\a
_diffrn_radiation_wavelength 0.71073
_diffrn_reflns_av_R_equivalents 0.0996
_diffrn_reflns_av_unetI/netI 0.0838
_diffrn_reflns_Laue_measured_fraction_full 0.995
_diffrn_reflns_Laue_measured_fraction_max 0.995
_diffrn_reflns_limit_h_max 10
_diffrn_reflns_limit_h_min -10
_diffrn_reflns_limit_k_max 9
_diffrn_reflns_limit_k_min -9
_diffrn_reflns_limit_l_max 20
_diffrn_reflns_limit_l_min -22
_diffrn_reflns_number 9230
_diffrn_reflns_point_group_measured_fraction_full 0.995
_diffrn_reflns_point_group_measured_fraction_max 0.995
_diffrn_reflns_theta_full 25.026
_diffrn_reflns_theta_max 25.026
_diffrn_reflns_theta_min 2.468
_exptl_absorpt_coefficient_mu 1.453
_exptl_absorpt_correction_T_max 0.7456
_exptl_absorpt_correction_T_min 0.5574
_exptl_absorpt_correction_type none
_exptl_absorpt_process_details
;
SADABS-2016/2 (Bruker,2016/2) was used for absorption correction.
wR2(int) was 0.1487 before and 0.0766 after correction.
The Ratio of minimum to maximum transmission is 0.7476.
The \l/2 correction factor is Not present.
;
_exptl_crystal_colour 'clear light colourless'
_exptl_crystal_colour_lustre clear
_exptl_crystal_colour_modifier light
_exptl_crystal_colour_primary colourless
_exptl_crystal_density_diffrn 2.666
_exptl_crystal_description block
_exptl_crystal_F_000 1080
_exptl_crystal_size_max 0.251
_exptl_crystal_size_mid 0.09
_exptl_crystal_size_min 0.073
_refine_diff_density_max 0.863
_refine_diff_density_min -0.723
_refine_diff_density_rms 0.163
_refine_ls_extinction_coef 0.0070(13)
_refine_ls_extinction_expression Fc^*^=kFc[1+0.001xFc^2^\l^3^/sin(2\q)]^-1/4^
_refine_ls_extinction_method 'SHELXL-2018/3 (Sheldrick 2018)'
_refine_ls_goodness_of_fit_ref 1.069
_refine_ls_hydrogen_treatment undef
_refine_ls_matrix_type full
_refine_ls_number_parameters 284
_refine_ls_number_reflns 2405
_refine_ls_number_restraints 0
_refine_ls_restrained_S_all 1.069
_refine_ls_R_factor_all 0.0925
_refine_ls_R_factor_gt 0.0647
_refine_ls_shift/su_max 0.000
_refine_ls_shift/su_mean 0.000
_refine_ls_structure_factor_coef Fsqd
_refine_ls_weighting_details 'w=1/[\s^2^(Fo^2^)+(0.0512P)^2^+12.1218P] where P=(Fo^2^+2Fc^2^)/3'
_refine_ls_weighting_scheme calc
_refine_ls_wR_factor_gt 0.1487
_refine_ls_wR_factor_ref 0.1707
_reflns_Friedel_coverage 0.000
_reflns_number_gt 1681
_reflns_number_total 2405
_reflns_threshold_expression 'I > 2\s(I)'
_cod_data_source_file d4cc05571c2.cif
_cod_data_source_block 1111112121
_cod_depositor_comments 'Adding full bibliography for 7133994.cif.'
_cod_original_cell_volume 1366.9(7)
_cod_database_code 7133994
_shelx_shelxl_version_number 2018/3
_shelx_space_group_comment
;
The symmetry employed for this shelxl refinement is uniquely defined
by the following loop, which should always be used as a source of
symmetry information in preference to the above space-group names.
They are only intended as comments.
;
_olex2_refinement_description
;
;
_olex2_submission_special_instructions 'No special instructions were received'

loop_
_space_group_symop_operation_xyz
'x, y, z'
'-x+1/2, y+1/2, -z+1/2'
'-x, -y, -z'
'x-1/2, -y-1/2, z-1/2'

loop_
_atom_site_label
_atom_site_type_symbol
_atom_site_fract_x
_atom_site_fract_y
_atom_site_fract_z
_atom_site_U_iso_or_equiv
_atom_site_adp_type
_atom_site_occupancy
_atom_site_site_symmetry_order
_atom_site_calc_flag
_atom_site_refinement_flags_posn
_atom_site_refinement_flags_adp
_atom_site_refinement_flags_occupancy
_atom_site_disorder_assembly
_atom_site_disorder_group
Ca1 Ca 0.15528(16) 0.45985(19) 0.24957(8) 0.0176(4) Uani 1 1 d . . . . .
Ca2 Ca 0.500000 0.500000 0.500000 0.0243(6) Uani 1 2 d S . P . .
Ca3 Ca 0.000000 0.000000 0.500000 0.0417(8) Uani 1 2 d S . P . .
Ca4 Ca -0.09226(16) 1.0114(2) 0.24090(9) 0.0199(4) Uani 1 1 d . . . . .
Al1 Al 0.3590(2) 0.1726(3) 0.61994(13) 0.0188(6) Uani 1 1 d . . . . .
Al2 Al 0.1278(2) 0.6892(3) 0.63751(13) 0.0185(6) Uani 1 1 d . . . . .
O1 O 0.5460(5) -0.0042(6) 0.3425(3) 0.0207(12) Uani 1 1 d . . . . .
O2 O 0.7568(6) 0.1571(7) 0.3256(3) 0.0222(12) Uani 1 1 d . . . . .
O3 O 0.5335(5) 0.2917(6) 0.3372(3) 0.0197(12) Uani 1 1 d . . . . .
O4 O 0.2861(5) 0.1913(6) 0.3200(3) 0.0178(12) Uani 1 1 d . . . . .
O5 O 0.3328(5) 0.4763(6) 0.3401(3) 0.0185(12) Uani 1 1 d . . . . .
O6 O 0.5198(5) 0.6580(6) 0.3812(3) 0.0208(12) Uani 1 1 d . . . . .
O7 O 0.3803(6) 0.2795(7) 0.4386(3) 0.0216(12) Uani 1 1 d . . . . .
O8 O 0.2705(6) 0.1353(7) 0.5374(3) 0.0253(13) Uani 1 1 d . . . . .
O9 O 0.1512(5) 0.1416(7) 0.4262(3) 0.0193(12) Uani 1 1 d . . . . .
O10 O 0.0314(5) 0.2522(6) 0.3193(3) 0.0190(12) Uani 1 1 d . . . . .
O11 O 0.2823(5) 0.7623(6) 0.3369(3) 0.0187(12) Uani 1 1 d . . . . .
O12 O 0.0310(5) 0.6785(6) 0.3161(3) 0.0204(12) Uani 1 1 d . . . . .
O13 O -0.1776(6) 0.5054(7) 0.3296(3) 0.0224(13) Uani 1 1 d . . . . .
O14 O -0.2103(5) 0.7941(7) 0.3224(3) 0.0218(12) Uani 1 1 d . . . . .
O15 O 0.1038(5) 0.9714(6) 0.3204(3) 0.0167(11) Uani 1 1 d . . . . .
O16 O 0.0987(6) 0.7990(7) 0.4280(3) 0.0213(12) Uani 1 1 d . . . . .
O17 O 0.1395(6) 0.7116(7) 0.5456(3) 0.0257(13) Uani 1 1 d . . . . .
O18 O 0.3041(6) 0.6266(7) 0.4535(3) 0.0236(13) Uani 1 1 d . . . . .
B1 B 0.6100(9) 0.1446(11) 0.3360(5) 0.0177(18) Uani 1 1 d . . . . .
B2 B 0.3769(9) 0.3085(11) 0.3594(5) 0.0155(17) Uani 1 1 d . . . . .
B3 B 0.1449(9) 0.1426(11) 0.3480(5) 0.0176(19) Uani 1 1 d . . . . .
B4 B 0.3597(9) 0.6348(10) 0.3759(5) 0.0169(18) Uani 1 1 d . . . . .
B5 B 0.2707(9) 0.1849(11) 0.4684(5) 0.0177(18) Uani 1 1 d . . . . .
B6 B 0.1816(9) 0.7074(12) 0.4764(5) 0.021(2) Uani 1 1 d . . . . .
B7 B 0.1329(9) 0.8059(10) 0.3508(5) 0.0169(18) Uani 1 1 d . . . . .
B8 B -0.1156(10) 0.6602(11) 0.3253(5) 0.0197(19) Uani 1 1 d . . . . .

loop_
_atom_site_aniso_label
_atom_site_aniso_U_11
_atom_site_aniso_U_22
_atom_site_aniso_U_33
_atom_site_aniso_U_23
_atom_site_aniso_U_13
_atom_site_aniso_U_12
Ca1 0.0090(8) 0.0180(9) 0.0259(9) 0.0003(6) 0.0001(6) -0.0003(6)
Ca2 0.0160(12) 0.0215(13) 0.0350(14) 0.0003(10) -0.0084(10) 0.0013(9)
Ca3 0.0463(18) 0.0204(14) 0.0596(19) -0.0018(12) 0.0370(14) -0.0003(12)
Ca4 0.0102(8) 0.0219(9) 0.0275(9) -0.0022(6) -0.0023(6) 0.0022(6)
Al1 0.0113(12) 0.0175(12) 0.0276(13) 0.0007(9) -0.0018(9) -0.0017(9)
Al2 0.0109(12) 0.0179(12) 0.0266(13) 0.0003(9) -0.0001(9) 0.0011(9)
O1 0.009(3) 0.019(3) 0.033(3) 0.003(2) -0.002(2) 0.002(2)
O2 0.012(3) 0.024(3) 0.031(3) -0.006(2) 0.001(2) 0.003(2)
O3 0.013(3) 0.014(3) 0.032(3) 0.005(2) -0.002(2) 0.000(2)
O4 0.013(3) 0.018(3) 0.023(3) -0.001(2) -0.003(2) 0.000(2)
O5 0.012(3) 0.012(3) 0.032(3) 0.002(2) -0.003(2) 0.002(2)
O6 0.007(3) 0.018(3) 0.038(3) 0.002(2) -0.002(2) 0.004(2)
O7 0.014(3) 0.023(3) 0.027(3) 0.000(2) -0.003(2) -0.007(2)
O8 0.019(3) 0.028(3) 0.029(3) 0.004(2) -0.004(2) -0.004(2)
O9 0.012(3) 0.024(3) 0.021(3) -0.001(2) -0.002(2) -0.005(2)
O10 0.012(3) 0.019(3) 0.025(3) 0.004(2) 0.003(2) -0.001(2)
O11 0.011(3) 0.017(3) 0.028(3) 0.001(2) -0.002(2) 0.001(2)
O12 0.011(3) 0.018(3) 0.032(3) -0.001(2) 0.004(2) -0.001(2)
O13 0.015(3) 0.018(3) 0.034(3) 0.001(2) -0.002(2) -0.002(2)
O14 0.011(3) 0.024(3) 0.030(3) 0.003(2) 0.001(2) 0.004(2)
O15 0.012(3) 0.015(3) 0.023(3) 0.000(2) -0.003(2) 0.003(2)
O16 0.021(3) 0.021(3) 0.021(3) 0.000(2) 0.003(2) 0.006(2)
O17 0.013(3) 0.037(4) 0.027(3) 0.000(3) 0.002(2) 0.001(2)
O18 0.013(3) 0.026(3) 0.032(3) 0.001(2) 0.002(2) 0.006(2)
B1 0.010(4) 0.023(5) 0.021(5) 0.003(3) -0.002(3) -0.007(3)
B2 0.009(4) 0.015(4) 0.023(5) -0.003(3) 0.004(3) -0.006(3)
B3 0.007(4) 0.016(5) 0.030(5) 0.003(4) -0.003(3) 0.000(3)
B4 0.012(4) 0.010(4) 0.029(5) -0.005(3) -0.003(3) 0.003(3)
B5 0.012(4) 0.017(5) 0.024(5) 0.000(3) 0.002(3) 0.002(3)
B6 0.006(4) 0.026(5) 0.030(5) 0.000(4) 0.002(3) -0.002(4)
B7 0.010(4) 0.010(4) 0.031(5) 0.001(3) -0.005(3) 0.003(3)
B8 0.018(5) 0.020(5) 0.021(5) 0.003(4) -0.001(3) 0.001(4)

loop_
_atom_type_symbol
_atom_type_description
_atom_type_scat_dispersion_real
_atom_type_scat_dispersion_imag
_atom_type_scat_source
Al Al 0.0645 0.0514 'International Tables Vol C Tables 4.2.6.8 and 6.1.1.4'
B B 0.0013 0.0007 'International Tables Vol C Tables 4.2.6.8 and 6.1.1.4'
Ca Ca 0.2262 0.3064 'International Tables Vol C Tables 4.2.6.8 and 6.1.1.4'
O O 0.0106 0.0060 'International Tables Vol C Tables 4.2.6.8 and 6.1.1.4'

loop_
_geom_angle_atom_site_label_1
_geom_angle_atom_site_label_2
_geom_angle_atom_site_label_3
_geom_angle
_geom_angle_site_symmetry_1
_geom_angle_site_symmetry_3
_geom_angle_publ_flag
O1 Ca1 O4 135.50(17) 2 . ?
O1 Ca1 O15 106.17(17) 2 2_545 ?
O1 Ca1 B2 163.3(2) 2 . ?
O1 Ca1 B3 117.4(2) 2 . ?
O1 Ca1 B3 88.9(2) 2 2 ?
O1 Ca1 B7 95.8(2) 2 2_545 ?
O4 Ca1 O1 72.82(17) 2 2 ?
O4 Ca1 O4 141.13(8) 2 . ?
O4 Ca1 O10 164.92(18) 2 . ?
O4 Ca1 O11 96.10(19) 2 2_545 ?
O4 Ca1 O12 79.29(19) 2 . ?
O4 Ca1 O15 59.19(17) 2 2_545 ?
O4 Ca1 B2 27.84(18) . . ?
O4 Ca1 B2 121.6(2) 2 . ?
O4 Ca1 B3 28.6(2) 2 2 ?
O4 Ca1 B3 168.4(2) 2 . ?
O4 Ca1 B3 113.9(2) . 2 ?
O4 Ca1 B3 27.52(18) . . ?
O4 Ca1 B7 80.3(2) 2 2_545 ?
O4 Ca1 B7 71.9(2) . 2_545 ?
O5 Ca1 O1 169.58(19) . 2 ?
O5 Ca1 O4 100.90(18) . 2 ?
O5 Ca1 O4 54.27(16) . . ?
O5 Ca1 O10 88.97(18) . . ?
O5 Ca1 O11 111.02(18) . 2_545 ?
O5 Ca1 O12 85.39(18) . . ?
O5 Ca1 O15 76.53(18) . 2_545 ?
O5 Ca1 B2 26.49(19) . . ?
O5 Ca1 B3 69.8(2) . . ?
O5 Ca1 B3 88.9(2) . 2 ?
O5 Ca1 B7 91.2(2) . 2_545 ?
O10 Ca1 O1 95.66(18) . 2 ?
O10 Ca1 O4 53.91(16) . . ?
O10 Ca1 O12 90.28(18) . . ?
O10 Ca1 O15 135.09(17) . 2_545 ?
O10 Ca1 B2 71.5(2) . . ?
O10 Ca1 B3 165.2(2) . 2 ?
O10 Ca1 B3 26.43(19) . . ?
O10 Ca1 B7 111.1(2) . 2_545 ?
O11 Ca1 O1 78.31(18) 2_545 2 ?
O11 Ca1 O4 71.53(17) 2_545 . ?
O11 Ca1 O10 90.88(19) 2_545 . ?
O11 Ca1 O12 163.56(18) 2_545 . ?
O11 Ca1 O15 57.28(17) 2_545 2_545 ?
O11 Ca1 B2 91.0(2) 2_545 . ?
O11 Ca1 B3 76.3(2) 2_545 2 ?
O11 Ca1 B3 81.5(2) 2_545 . ?
O11 Ca1 B7 28.24(19) 2_545 2_545 ?
O12 Ca1 O1 85.26(18) . 2 ?
O12 Ca1 O4 121.62(17) . . ?
O12 Ca1 O15 129.52(17) . 2_545 ?
O12 Ca1 B2 104.9(2) . . ?
O12 Ca1 B3 106.0(2) . . ?
O12 Ca1 B3 104.1(2) . 2 ?
O12 Ca1 B7 158.3(2) . 2_545 ?
O15 Ca1 O4 84.23(16) 2_545 . ?
O15 Ca1 B2 77.80(19) 2_545 . ?
O15 Ca1 B3 30.61(19) 2_545 2 ?
O15 Ca1 B3 110.8(2) 2_545 . ?
O15 Ca1 B7 29.62(19) 2_545 2_545 ?
B2 Ca1 B3 47.5(2) . . ?
B3 Ca1 B2 101.1(2) 2 . ?
B3 Ca1 B3 141.13(18) 2 . ?
B7 Ca1 B2 79.6(2) 2_545 . ?
B7 Ca1 B3 54.3(2) 2_545 2 ?
B7 Ca1 B3 92.8(2) 2_545 . ?
Al1 Ca2 Al1 180.00(5) . 3_666 ?
O6 Ca2 Al1 25.14(12) 3_666 . ?
O6 Ca2 Al1 154.86(12) . . ?
O6 Ca2 Al1 154.86(12) 3_666 3_666 ?
O6 Ca2 Al1 25.14(12) . 3_666 ?
O6 Ca2 O6 180.0 3_666 . ?
O6 Ca2 B2 64.54(19) . . ?
O6 Ca2 B2 64.54(19) 3_666 3_666 ?
O6 Ca2 B2 115.5(2) 3_666 . ?
O6 Ca2 B2 115.5(2) . 3_666 ?
O6 Ca2 B4 148.7(2) 3_666 . ?
O6 Ca2 B4 31.3(2) 3_666 3_666 ?
O6 Ca2 B4 31.3(2) . . ?
O6 Ca2 B4 148.7(2) . 3_666 ?
O7 Ca2 Al1 65.75(13) 3_666 3_666 ?
O7 Ca2 Al1 114.25(13) . 3_666 ?
O7 Ca2 Al1 114.25(13) 3_666 . ?
O7 Ca2 Al1 65.75(13) . . ?
O7 Ca2 O6 89.97(18) . . ?
O7 Ca2 O6 90.03(18) 3_666 . ?
O7 Ca2 O6 89.97(18) 3_666 3_666 ?
O7 Ca2 O6 90.03(18) . 3_666 ?
O7 Ca2 O7 180.0 . 3_666 ?
O7 Ca2 B2 154.4(2) 3_666 . ?
O7 Ca2 B2 25.6(2) 3_666 3_666 ?
O7 Ca2 B2 154.4(2) . 3_666 ?
O7 Ca2 B2 25.6(2) . . ?
O7 Ca2 B4 107.5(2) . 3_666 ?
O7 Ca2 B4 72.5(2) 3_666 3_666 ?
O7 Ca2 B4 107.5(2) 3_666 . ?
O7 Ca2 B4 72.5(2) . . ?
O18 Ca2 Al1 74.07(15) . 3_666 ?
O18 Ca2 Al1 105.93(15) 3_666 3_666 ?
O18 Ca2 Al1 74.07(15) 3_666 . ?
O18 Ca2 Al1 105.93(15) . . ?
O18 Ca2 O6 119.74(18) 3_666 . ?
O18 Ca2 O6 60.27(18) 3_666 3_666 ?
O18 Ca2 O6 119.74(18) . 3_666 ?
O18 Ca2 O6 60.26(18) . . ?
O18 Ca2 O7 78.19(19) 3_666 3_666 ?
O18 Ca2 O7 101.81(19) . 3_666 ?
O18 Ca2 O7 101.81(19) 3_666 . ?
O18 Ca2 O7 78.19(19) . . ?
O18 Ca2 O18 180.0 3_666 . ?
O18 Ca2 B2 111.3(2) 3_666 . ?
O18 Ca2 B2 68.7(2) . . ?
O18 Ca2 B2 111.3(2) . 3_666 ?
O18 Ca2 B2 68.7(2) 3_666 3_666 ?
O18 Ca2 B4 147.4(2) 3_666 . ?
O18 Ca2 B4 32.6(2) 3_666 3_666 ?
O18 Ca2 B4 32.6(2) . . ?
O18 Ca2 B4 147.4(2) . 3_666 ?
B2 Ca2 Al1 91.31(16) . . ?
B2 Ca2 Al1 88.69(16) . 3_666 ?
B2 Ca2 Al1 88.69(16) 3_666 . ?
B2 Ca2 Al1 91.31(16) 3_666 3_666 ?
B2 Ca2 B2 180.0 3_666 . ?
B4 Ca2 Al1 52.81(18) . 3_666 ?
B4 Ca2 Al1 127.19(18) . . ?
B4 Ca2 Al1 127.19(18) 3_666 3_666 ?
B4 Ca2 Al1 52.81(18) 3_666 . ?
B4 Ca2 B2 51.6(2) 3_666 3_666 ?
B4 Ca2 B2 128.4(2) 3_666 . ?
B4 Ca2 B2 128.4(2) . 3_666 ?
B4 Ca2 B2 51.6(2) . . ?
B4 Ca2 B4 180.0 . 3_666 ?
O8 Ca3 O8 180.0 3_556 . ?
O8 Ca3 B5 26.8(2) . . ?
O8 Ca3 B5 153.2(2) 3_556 . ?
O8 Ca3 B5 153.2(2) . 3_556 ?
O8 Ca3 B5 26.8(2) 3_556 3_556 ?
O8 Ca3 B6 81.3(2) 3_556 3_566 ?
O8 Ca3 B6 81.3(2) . 1_545 ?
O8 Ca3 B6 98.7(2) . 3_566 ?
O8 Ca3 B6 98.7(2) 3_556 1_545 ?
O9 Ca3 O8 53.44(16) . . ?
O9 Ca3 O8 126.56(16) . 3_556 ?
O9 Ca3 O8 126.56(16) 3_556 . ?
O9 Ca3 O8 53.44(16) 3_556 3_556 ?
O9 Ca3 O9 180.0 . 3_556 ?
O9 Ca3 O16 104.11(19) 3_556 1_545 ?
O9 Ca3 O16 75.89(19) . 1_545 ?
O9 Ca3 O16 75.89(19) 3_556 3_566 ?
O9 Ca3 O16 104.11(19) . 3_566 ?
O9 Ca3 O17 71.13(17) 3_556 1_545 ?
O9 Ca3 O17 108.87(17) 3_556 3_566 ?
O9 Ca3 O17 71.13(17) . 3_566 ?
O9 Ca3 O17 108.87(17) . 1_545 ?
O9 Ca3 B5 26.7(2) . . ?
O9 Ca3 B5 26.7(2) 3_556 3_556 ?
O9 Ca3 B5 153.3(2) . 3_556 ?
O9 Ca3 B5 153.3(2) 3_556 . ?
O9 Ca3 B6 92.1(2) 3_556 1_545 ?
O9 Ca3 B6 92.1(2) . 3_566 ?
O9 Ca3 B6 87.9(2) 3_556 3_566 ?
O9 Ca3 B6 87.9(2) . 1_545 ?
O16 Ca3 O8 93.76(18) 1_545 . ?
O16 Ca3 O8 86.24(18) 3_566 . ?
O16 Ca3 O8 93.76(18) 3_566 3_556 ?
O16 Ca3 O8 86.24(18) 1_545 3_556 ?
O16 Ca3 O16 180.0(2) 3_566 1_545 ?
O16 Ca3 O17 53.27(17) 3_566 3_566 ?
O16 Ca3 O17 126.73(17) 1_545 3_566 ?
O16 Ca3 O17 126.73(17) 3_566 1_545 ?
O16 Ca3 O17 53.27(17) 1_545 1_545 ?
O16 Ca3 B5 84.4(2) 3_566 3_556 ?
O16 Ca3 B5 95.6(2) 1_545 3_556 ?
O16 Ca3 B5 95.6(2) 3_566 . ?
O16 Ca3 B5 84.4(2) 1_545 . ?
O16 Ca3 B6 27.4(2) 3_566 3_566 ?
O16 Ca3 B6 27.4(2) 1_545 1_545 ?
O16 Ca3 B6 152.6(2) 3_566 1_545 ?
O16 Ca3 B6 152.6(2) 1_545 3_566 ?
O17 Ca3 O8 81.40(16) 1_545 . ?
O17 Ca3 O8 81.40(16) 3_566 3_556 ?
O17 Ca3 O8 98.60(16) 3_566 . ?
O17 Ca3 O8 98.60(16) 1_545 3_556 ?
O17 Ca3 O17 180.0(2) 3_566 1_545 ?
O17 Ca3 B5 84.2(2) 1_545 3_556 ?
O17 Ca3 B5 84.2(2) 3_566 . ?
O17 Ca3 B5 95.8(2) 3_566 3_556 ?
O17 Ca3 B5 95.8(2) 1_545 . ?
O17 Ca3 B6 27.1(2) 3_566 3_566 ?
O17 Ca3 B6 152.9(2) 3_566 1_545 ?
O17 Ca3 B6 152.9(2) 1_545 3_566 ?
O17 Ca3 B6 27.1(2) 1_545 1_545 ?
B5 Ca3 B5 180.0 . 3_556 ?
B6 Ca3 B5 84.2(2) 1_545 . ?
B6 Ca3 B5 84.2(2) 3_566 3_556 ?
B6 Ca3 B5 95.8(2) 1_545 3_556 ?
B6 Ca3 B5 95.8(2) 3_566 . ?
B6 Ca3 B6 180.0(4) 3_566 1_545 ?
O2 Ca4 O5 152.05(18) 1_465 2 ?
O2 Ca4 O6 119.50(19) 1_465 2 ?
O2 Ca4 O10 62.16(17) 1_465 1_565 ?
O2 Ca4 O13 82.05(18) 1_465 2_455 ?
O2 Ca4 O14 63.60(16) 1_465 2_455 ?
O2 Ca4 O14 72.51(19) 1_465 . ?
O2 Ca4 B2 175.1(2) 1_465 2 ?
O2 Ca4 B3 79.6(2) 1_465 1_565 ?
O2 Ca4 B8 65.1(2) 1_465 2_455 ?
O3 Ca4 O2 154.79(19) 2 1_465 ?
O3 Ca4 O5 53.14(16) 2 2 ?
O3 Ca4 O6 75.42(18) 2 2 ?
O3 Ca4 O10 141.60(17) 2 1_565 ?
O3 Ca4 O13 81.97(18) 2 2_455 ?
O3 Ca4 O14 87.08(19) 2 . ?
O3 Ca4 O14 117.04(17) 2 2_455 ?
O3 Ca4 B2 26.5(2) 2 2 ?
O3 Ca4 B3 119.0(2) 2 1_565 ?
O3 Ca4 B8 104.3(2) 2 2_455 ?
O5 Ca4 O14 110.92(15) 2 2_455 ?
O5 Ca4 B2 27.22(18) 2 2 ?
O5 Ca4 B3 77.9(2) 2 1_565 ?
O5 Ca4 B8 122.7(2) 2 2_455 ?
O6 Ca4 O5 50.98(15) 2 2 ?
O6 Ca4 O10 91.74(16) 2 1_565 ?
O6 Ca4 O14 60.30(15) 2 2_455 ?
O6 Ca4 B2 64.20(19) 2 2 ?
O6 Ca4 B3 102.3(2) 2 1_565 ?
O6 Ca4 B8 73.7(2) 2 2_455 ?
O10 Ca4 O5 90.54(15) 1_565 2 ?
O10 Ca4 O14 84.86(15) 1_565 2_455 ?
O10 Ca4 B2 115.6(2) 1_565 2 ?
O10 Ca4 B3 27.99(19) 1_565 1_565 ?
O10 Ca4 B8 106.5(2) 1_565 2_455 ?
O13 Ca4 O5 115.60(18) 2_455 2 ?
O13 Ca4 O6 77.21(17) 2_455 2 ?
O13 Ca4 O10 130.98(18) 2_455 1_565 ?
O13 Ca4 O14 48.00(16) 2_455 2_455 ?
O13 Ca4 O14 86.23(18) 2_455 . ?
O13 Ca4 B2 102.2(2) 2_455 2 ?
O13 Ca4 B3 158.4(2) 2_455 1_565 ?
O13 Ca4 B8 24.5(2) 2_455 2_455 ?
O14 Ca4 O5 127.28(17) . 2 ?
O14 Ca4 O6 157.30(17) . 2 ?
O14 Ca4 O10 110.91(17) . 1_565 ?
O14 Ca4 O14 118.27(9) . 2_455 ?
O14 Ca4 B2 121.04(19) 2_455 2 ?
O14 Ca4 B2 105.2(2) . 2 ?
O14 Ca4 B3 98.8(2) . 1_565 ?
O14 Ca4 B8 25.45(19) 2_455 2_455 ?
O14 Ca4 B8 97.3(2) . 2_455 ?
O15 Ca4 O2 95.68(18) . 1_465 ?
O15 Ca4 O3 95.94(18) . 2 ?
O15 Ca4 O5 71.25(17) . 2 ?
O15 Ca4 O6 113.73(18) . 2 ?
O15 Ca4 O10 55.93(17) . 1_565 ?
O15 Ca4 O13 168.1(2) . 2_455 ?
O15 Ca4 O14 140.74(17) . 2_455 ?
O15 Ca4 O14 81.94(18) . . ?
O15 Ca4 B2 79.6(2) . 2 ?
O15 Ca4 B3 28.1(2) . 1_565 ?
O15 Ca4 B8 159.7(2) . 2_455 ?
B3 Ca4 O14 112.66(19) 1_565 2_455 ?
B3 Ca4 B2 96.7(2) 1_565 2 ?
B3 Ca4 B8 134.2(2) 1_565 2_455 ?
B8 Ca4 B2 119.7(2) 2_455 2 ?
Ca4 Al1 Ca2 79.53(6) 4_676 . ?
O1 Al1 Ca2 128.1(2) 3_656 . ?
O1 Al1 Ca4 105.0(2) 3_656 4_676 ?
O1 Al1 O6 107.4(3) 3_656 3_666 ?
O1 Al1 O14 105.1(3) 3_656 3_566 ?
O6 Al1 Ca2 38.01(18) 3_666 . ?
O6 Al1 Ca4 49.73(19) 3_666 4_676 ?
O6 Al1 O14 112.4(3) 3_666 3_566 ?
O8 Al1 Ca2 76.0(2) . . ?
O8 Al1 Ca4 139.2(2) . 4_676 ?
O8 Al1 O1 115.8(3) . 3_656 ?
O8 Al1 O6 114.0(3) . 3_666 ?
O8 Al1 O14 101.9(3) . 3_566 ?
O14 Al1 Ca2 122.3(2) 3_566 . ?
O14 Al1 Ca4 65.34(19) 3_566 4_676 ?
Ca4 Al2 Ca1 76.55(6) 3_576 3_566 ?
Ca4 Al2 Ca1 93.08(7) 4_676 3_566 ?
Ca4 Al2 Ca4 92.46(6) 3_576 4_676 ?
O2 Al2 Ca1 116.5(2) 3_666 3_566 ?
O2 Al2 Ca4 71.94(19) 3_666 4_676 ?
O2 Al2 Ca4 44.66(18) 3_666 3_576 ?
O10 Al2 Ca1 36.82(18) 3_566 3_566 ?
O10 Al2 Ca4 118.43(19) 3_566 4_676 ?
O10 Al2 Ca4 53.02(18) 3_566 3_576 ?
O10 Al2 O2 97.5(3) 3_566 3_666 ?
O10 Al2 O13 107.5(3) 3_566 3_566 ?
O13 Al2 Ca1 71.3(2) 3_566 3_566 ?
O13 Al2 Ca4 38.82(18) 3_566 4_676 ?
O13 Al2 Ca4 116.5(2) 3_566 3_576 ?
O13 Al2 O2 110.4(3) 3_566 3_666 ?
O17 Al2 Ca1 132.4(2) . 3_566 ?
O17 Al2 Ca4 127.2(2) . 3_576 ?
O17 Al2 Ca4 121.7(2) . 4_676 ?
O17 Al2 O2 105.3(3) . 3_666 ?
O17 Al2 O10 119.6(3) . 3_566 ?
O17 Al2 O13 114.9(3) . 3_566 ?
Al1 O1 Ca1 122.4(3) 3_656 2_545 ?
B1 O1 Ca1 111.1(5) . 2_545 ?
B1 O1 Al1 121.0(5) . 3_656 ?
Al2 O2 Ca4 104.5(3) 3_666 1_645 ?
B1 O2 Ca4 129.2(5) . 1_645 ?
B1 O2 Al2 125.6(5) . 3_666 ?
B1 O3 Ca4 121.2(5) . 2_545 ?
B1 O3 B2 124.7(6) . . ?
B2 O3 Ca4 109.1(4) . 2_545 ?
Ca1 O4 Ca1 117.58(19) 2_545 . ?
B2 O4 Ca1 88.1(4) . . ?
B2 O4 Ca1 131.7(4) . 2_545 ?
B2 O4 B3 120.2(6) . . ?
B3 O4 Ca1 101.2(4) . 2_545 ?
B3 O4 Ca1 90.0(4) . . ?
Ca1 O5 Ca4 101.82(19) . 2_545 ?
B2 O5 Ca1 108.2(4) . . ?
B2 O5 Ca4 89.5(4) . 2_545 ?
B2 O5 B4 131.2(6) . . ?
B4 O5 Ca1 119.3(4) . . ?
B4 O5 Ca4 90.9(4) . 2_545 ?
Ca2 O6 Ca4 122.4(2) . 2_545 ?
Al1 O6 Ca2 116.8(3) 3_666 . ?
Al1 O6 Ca4 99.8(2) 3_666 2_545 ?
B4 O6 Ca2 84.9(4) . . ?
B4 O6 Ca4 98.5(4) . 2_545 ?
B4 O6 Al1 136.1(5) . 3_666 ?
B2 O7 Ca2 111.0(4) . . ?
B5 O7 Ca2 123.7(5) . . ?
B5 O7 B2 118.5(6) . . ?
Al1 O8 Ca3 133.2(3) . . ?
B5 O8 Ca3 83.9(4) . . ?
B5 O8 Al1 141.0(5) . . ?
B3 O9 Ca3 126.2(4) . . ?
B5 O9 Ca3 105.7(5) . . ?
B5 O9 B3 125.8(6) . . ?
Ca1 O10 Ca4 114.4(2) . 1_545 ?
Al2 O10 Ca1 117.5(3) 3_566 . ?
Al2 O10 Ca4 95.6(2) 3_566 1_545 ?
B3 O10 Ca1 106.2(4) . . ?
B3 O10 Ca4 92.9(4) . 1_545 ?
B3 O10 Al2 126.4(5) . 3_566 ?
B4 O11 Ca1 135.1(5) . 2 ?
B4 O11 B7 123.2(6) . . ?
B7 O11 Ca1 101.5(4) . 2 ?
B7 O12 Ca1 114.4(4) . . ?
B8 O12 Ca1 116.9(5) . . ?
B8 O12 B7 128.1(6) . . ?
Al2 O13 Ca4 114.8(3) 3_566 2_445 ?
B8 O13 Ca4 107.5(5) . 2_445 ?
B8 O13 Al2 137.2(5) . 3_566 ?
Ca4 O14 Ca4 121.64(19) . 2_445 ?
Al1 O14 Ca4 83.8(2) 3_566 2_445 ?
Al1 O14 Ca4 126.1(3) 3_566 . ?
B8 O14 Ca4 106.7(5) . . ?
B8 O14 Ca4 78.7(4) . 2_445 ?
B8 O14 Al1 125.6(5) . 3_566 ?
Ca4 O15 Ca1 110.1(2) . 2 ?
B3 O15 Ca1 89.6(4) 1_565 2 ?
B3 O15 Ca4 105.8(4) 1_565 . ?
B7 O15 Ca1 90.5(4) . 2 ?
B7 O15 Ca4 120.1(4) . . ?
B7 O15 B3 130.8(6) . 1_565 ?
B6 O16 Ca3 102.5(5) . 1_565 ?
B6 O16 B7 122.0(6) . . ?
B7 O16 Ca3 129.1(4) . 1_565 ?
Al2 O17 Ca3 110.7(3) . 1_565 ?
B6 O17 Ca3 82.4(5) . 1_565 ?
B6 O17 Al2 165.0(5) . . ?
B4 O18 Ca2 96.1(4) . . ?
B6 O18 Ca2 139.1(5) . . ?
B6 O18 B4 123.7(6) . . ?
Ca1 B1 Ca4 99.8(2) 2_545 2_545 ?
O1 B1 Ca1 46.2(3) . 2_545 ?
O1 B1 Ca4 145.6(5) . 2_545 ?
O1 B1 O2 120.7(7) . . ?
O1 B1 O3 123.1(7) . . ?
O2 B1 Ca1 134.1(5) . 2_545 ?
O2 B1 Ca4 85.1(4) . 2_545 ?
O2 B1 O3 116.1(7) . . ?
O3 B1 Ca1 91.5(4) . 2_545 ?
O3 B1 Ca4 37.8(3) . 2_545 ?
Ca1 B2 Ca2 124.0(3) . . ?
Ca1 B2 Ca4 79.5(2) . 2_545 ?
Ca4 B2 Ca2 90.8(2) 2_545 . ?
O3 B2 Ca1 118.2(5) . . ?
O3 B2 Ca2 86.7(4) . . ?
O3 B2 Ca4 44.4(3) . 2_545 ?
O4 B2 Ca1 64.1(4) . . ?
O4 B2 Ca2 155.8(5) . . ?
O4 B2 Ca4 113.4(5) . 2_545 ?
O4 B2 O3 110.2(6) . . ?
O4 B2 O5 109.2(6) . . ?
O4 B2 O7 113.4(6) . . ?
O5 B2 Ca1 45.3(3) . . ?
O5 B2 Ca2 81.0(4) . . ?
O5 B2 Ca4 63.3(4) . 2_545 ?
O5 B2 O3 106.2(6) . . ?
O5 B2 O7 113.0(6) . . ?
O7 B2 Ca1 135.5(5) . . ?
O7 B2 Ca2 43.5(3) . . ?
O7 B2 Ca4 130.9(5) . 2_545 ?
O7 B2 O3 104.5(6) . . ?
Ca1 B3 Ca1 91.5(2) 2_545 . ?
Ca1 B3 Ca4 82.7(2) 2_545 1_545 ?
Ca4 B3 Ca1 86.2(2) 1_545 . ?
O4 B3 Ca1 50.2(3) . 2_545 ?
O4 B3 Ca1 62.5(4) . . ?
O4 B3 Ca4 118.7(5) . 1_545 ?
O4 B3 O10 109.7(6) . . ?
O4 B3 O15 110.0(6) . 1_545 ?
O9 B3 Ca1 126.1(5) . 2_545 ?
O9 B3 Ca1 125.7(5) . . ?
O9 B3 Ca4 130.9(5) . 1_545 ?
O9 B3 O4 109.7(6) . . ?
O9 B3 O10 112.7(6) . . ?
O9 B3 O15 109.8(6) . 1_545 ?
O10 B3 Ca1 121.2(5) . 2_545 ?
O10 B3 Ca1 47.3(3) . . ?
O10 B3 Ca4 59.1(3) . 1_545 ?
O10 B3 O15 104.9(6) . 1_545 ?
O15 B3 Ca1 59.8(4) 1_545 2_545 ?
O15 B3 Ca1 123.7(5) 1_545 . ?
O15 B3 Ca4 46.1(3) 1_545 1_545 ?
Ca2 B4 Ca4 97.5(2) . 2_545 ?
O5 B4 Ca2 95.9(4) . . ?
O5 B4 Ca4 62.1(4) . 2_545 ?
O5 B4 O6 107.5(6) . . ?
O5 B4 O18 109.4(6) . . ?
O6 B4 Ca2 63.8(4) . . ?
O6 B4 Ca4 54.5(3) . 2_545 ?
O6 B4 O18 106.6(6) . . ?
O11 B4 Ca2 153.7(5) . . ?
O11 B4 Ca4 102.1(5) . 2_545 ?
O11 B4 O5 108.7(6) . . ?
O11 B4 O6 115.1(7) . . ?
O11 B4 O18 109.5(6) . . ?
O18 B4 Ca2 51.3(3) . . ?
O18 B4 Ca4 148.2(5) . 2_545 ?
O7 B5 Ca3 166.6(6) . . ?
O8 B5 Ca3 69.3(4) . . ?
O8 B5 O7 123.9(7) . . ?
O8 B5 O9 117.0(7) . . ?
O9 B5 Ca3 47.6(4) . . ?
O9 B5 O7 119.1(7) . . ?
O16 B6 Ca3 50.0(4) . 1_565 ?
O17 B6 Ca3 70.4(4) . 1_565 ?
O17 B6 O16 116.4(7) . . ?
O17 B6 O18 123.8(7) . . ?
O18 B6 Ca3 154.2(6) . 1_565 ?
O18 B6 O16 119.8(7) . . ?
O11 B7 Ca1 50.3(3) . 2 ?
O11 B7 O12 109.7(6) . . ?
O11 B7 O15 108.7(6) . . ?
O11 B7 O16 112.5(6) . . ?
O12 B7 Ca1 114.7(5) . 2 ?
O15 B7 Ca1 59.9(4) . 2 ?
O15 B7 O12 110.2(6) . . ?
O16 B7 Ca1 140.7(5) . 2 ?
O16 B7 O12 104.3(6) . . ?
O16 B7 O15 111.5(6) . . ?
Ca4 B8 Ca4 101.9(2) 2_445 . ?
O12 B8 Ca4 76.9(4) . . ?
O12 B8 Ca4 145.1(6) . 2_445 ?
O12 B8 O13 120.9(7) . . ?
O12 B8 O14 121.8(7) . . ?
O13 B8 Ca4 48.0(4) . 2_445 ?
O13 B8 Ca4 148.4(5) . . ?
O13 B8 O14 116.9(7) . . ?
O14 B8 Ca4 75.9(4) . 2_445 ?
O14 B8 Ca4 49.2(4) . . ?

loop_
_geom_bond_atom_site_label_1
_geom_bond_atom_site_label_2
_geom_bond_distance
_geom_bond_site_symmetry_2
_geom_bond_publ_flag
Ca1 O1 2.506(5) 2 ?
Ca1 O4 2.336(5) 2 ?
Ca1 O4 2.789(5) . ?
Ca1 O5 2.320(5) . ?
Ca1 O10 2.409(5) . ?
Ca1 O11 2.336(5) 2_545 ?
Ca1 O12 2.443(5) . ?
Ca1 O15 2.576(5) 2_545 ?
Ca1 B2 3.100(9) . ?
Ca1 B3 2.981(9) 2 ?
Ca1 B3 3.145(9) . ?
Ca1 B7 2.978(9) 2_545 ?
Ca2 Al1 3.697(2) . ?
Ca2 Al1 3.697(2) 3_666 ?
Ca2 O6 2.552(5) . ?
Ca2 O6 2.552(5) 3_666 ?
Ca2 O7 2.370(5) . ?
Ca2 O7 2.370(5) 3_666 ?
Ca2 O18 2.225(5) 3_666 ?
Ca2 O18 2.225(5) . ?
Ca2 B2 3.217(8) . ?
Ca2 B2 3.217(8) 3_666 ?
Ca2 B4 2.833(9) . ?
Ca2 B4 2.833(9) 3_666 ?
Ca3 O8 2.782(5) 3_556 ?
Ca3 O8 2.782(5) . ?
Ca3 O9 2.269(5) 3_556 ?
Ca3 O9 2.269(5) . ?
Ca3 O16 2.294(5) 1_545 ?
Ca3 O16 2.294(5) 3_566 ?
Ca3 O17 2.778(6) 1_545 ?
Ca3 O17 2.778(6) 3_566 ?
Ca3 B5 2.957(9) 3_556 ?
Ca3 B5 2.957(9) . ?
Ca3 B6 2.923(9) 1_545 ?
Ca3 B6 2.923(9) 3_566 ?
Ca4 O2 2.412(6) 1_465 ?
Ca4 O3 2.356(5) 2 ?
Ca4 O5 2.842(6) 2 ?
Ca4 O6 2.647(6) 2 ?
Ca4 O10 2.667(5) 1_565 ?
Ca4 O13 2.461(5) 2_455 ?
Ca4 O14 2.563(6) . ?
Ca4 O14 3.125(6) 2_455 ?
Ca4 O15 2.325(5) . ?
Ca4 B2 3.182(8) 2 ?
Ca4 B3 3.103(8) 1_565 ?
Ca4 B8 3.160(9) 2_455 ?
Al1 O1 1.751(5) 3_656 ?
Al1 O6 1.760(6) 3_666 ?
Al1 O8 1.745(6) . ?
Al1 O14 1.764(6) 3_566 ?
Al2 O2 1.759(6) 3_666 ?
Al2 O10 1.739(5) 3_566 ?
Al2 O13 1.741(6) 3_566 ?
Al2 O17 1.718(6) . ?
O1 B1 1.342(10) . ?
O2 B1 1.363(10) . ?
O3 B1 1.378(10) . ?
O3 B2 1.502(10) . ?
O4 B2 1.448(9) . ?
O4 B3 1.453(10) . ?
O5 B2 1.456(10) . ?
O5 B4 1.459(9) . ?
O6 B4 1.478(9) . ?
O7 B2 1.487(10) . ?
O7 B5 1.382(10) . ?
O8 B5 1.339(10) . ?
O9 B3 1.448(10) . ?
O9 B5 1.379(10) . ?
O10 B3 1.458(9) . ?
O11 B4 1.437(10) . ?
O11 B7 1.438(10) . ?
O12 B7 1.522(10) . ?
O12 B8 1.363(10) . ?
O13 B8 1.375(11) . ?
O14 B8 1.385(10) . ?
O15 B3 1.518(10) 1_565 ?
O15 B7 1.472(9) . ?
O16 B6 1.380(10) . ?
O16 B7 1.470(10) . ?
O17 B6 1.344(10) . ?
O18 B4 1.534(10) . ?
O18 B6 1.370(10) . ?

loop_
_geom_torsion_atom_site_label_1
_geom_torsion_atom_site_label_2
_geom_torsion_atom_site_label_3
_geom_torsion_atom_site_label_4
_geom_torsion
_geom_torsion_site_symmetry_1
_geom_torsion_site_symmetry_2
_geom_torsion_site_symmetry_3
_geom_torsion_site_symmetry_4
_geom_torsion_publ_flag
Ca1 Al2 O17 Ca3 80.6(3) 3_566 . . 1_565 ?
Ca1 Al2 O17 B6 -129(2) 3_566 . . . ?
Ca1 O1 B1 Ca4 10.2(12) 2_545 . . 2_545 ?
Ca1 O1 B1 O2 -123.5(6) 2_545 . . . ?
Ca1 O1 B1 O3 54.4(9) 2_545 . . . ?
Ca1 O4 B2 Ca1 126.2(5) 2_545 . . . ?
Ca1 O4 B2 Ca2 115.8(12) . . . . ?
Ca1 O4 B2 Ca2 -118.0(11) 2_545 . . . ?
Ca1 O4 B2 Ca4 61.7(7) 2_545 . . 2_545 ?
Ca1 O4 B2 Ca4 -64.5(4) . . . 2_545 ?
Ca1 O4 B2 O3 -112.4(5) . . . . ?
Ca1 O4 B2 O3 13.8(9) 2_545 . . . ?
Ca1 O4 B2 O5 130.1(5) 2_545 . . . ?
Ca1 O4 B2 O5 3.9(5) . . . . ?
Ca1 O4 B2 O7 -103.0(7) 2_545 . . . ?
Ca1 O4 B2 O7 130.8(6) . . . . ?
Ca1 O4 B3 Ca1 -118.2(2) 2_545 . . . ?
Ca1 O4 B3 Ca1 118.2(2) . . . 2_545 ?
Ca1 O4 B3 Ca4 68.3(4) . . . 1_545 ?
Ca1 O4 B3 Ca4 -49.9(5) 2_545 . . 1_545 ?
Ca1 O4 B3 O9 -120.8(5) . . . . ?
Ca1 O4 B3 O9 121.1(5) 2_545 . . . ?
Ca1 O4 B3 O10 3.4(6) . . . . ?
Ca1 O4 B3 O10 -114.7(5) 2_545 . . . ?
Ca1 O4 B3 O15 0.2(6) 2_545 . . 1_545 ?
Ca1 O4 B3 O15 118.4(5) . . . 1_545 ?
Ca1 O5 B2 Ca2 -162.2(2) . . . . ?
Ca1 O5 B2 Ca4 102.3(3) . . . 2_545 ?
Ca1 O5 B2 O3 113.9(5) . . . . ?
Ca1 O5 B2 O4 -4.9(7) . . . . ?
Ca1 O5 B2 O7 -132.1(5) . . . . ?
Ca1 O5 B4 Ca2 160.5(3) . . . . ?
Ca1 O5 B4 Ca4 -104.1(4) . . . 2_545 ?
Ca1 O5 B4 O6 -135.2(5) . . . . ?
Ca1 O5 B4 O11 -10.1(8) . . . . ?
Ca1 O5 B4 O18 109.5(5) . . . . ?
Ca1 O10 B3 Ca1 -58.9(5) . . . 2_545 ?
Ca1 O10 B3 Ca4 -116.5(3) . . . 1_545 ?
Ca1 O10 B3 O4 -4.1(7) . . . . ?
Ca1 O10 B3 O9 118.3(5) . . . . ?
Ca1 O10 B3 O15 -122.3(5) . . . 1_545 ?
Ca1 O11 B4 Ca2 103.0(12) 2 . . . ?
Ca1 O11 B4 Ca4 -34.3(7) 2 . . 2_545 ?
Ca1 O11 B4 O5 -98.6(7) 2 . . . ?
Ca1 O11 B4 O6 22.0(10) 2 . . . ?
Ca1 O11 B4 O18 141.9(5) 2 . . . ?
Ca1 O11 B7 O12 106.3(5) 2 . . . ?
Ca1 O11 B7 O15 -14.2(6) 2 . . . ?
Ca1 O11 B7 O16 -138.2(5) 2 . . . ?
Ca1 O12 B7 Ca1 52.8(5) . . . 2 ?
Ca1 O12 B7 O11 -1.5(7) . . . . ?
Ca1 O12 B7 O15 118.1(5) . . . . ?
Ca1 O12 B7 O16 -122.2(5) . . . . ?
Ca1 O12 B8 Ca4 -29.6(11) . . . 2_445 ?
Ca1 O12 B8 Ca4 -121.6(3) . . . . ?
Ca1 O12 B8 O13 30.0(9) . . . . ?
Ca1 O12 B8 O14 -142.4(6) . . . . ?
Ca1 O15 B7 O11 12.6(6) 2 . . . ?
Ca1 O15 B7 O12 -107.6(6) 2 . . . ?
Ca1 O15 B7 O16 137.2(5) 2 . . . ?
Ca2 Al1 O8 Ca3 -150.1(4) . . . . ?
Ca2 Al1 O8 B5 8.0(8) . . . . ?
Ca2 O6 B4 Ca4 -122.1(2) . . . 2_545 ?
Ca2 O6 B4 O5 -88.0(5) . . . . ?
Ca2 O6 B4 O11 150.7(6) . . . . ?
Ca2 O6 B4 O18 29.2(5) . . . . ?
Ca2 O7 B2 Ca1 -94.9(6) . . . . ?
Ca2 O7 B2 Ca4 27.6(7) . . . 2_545 ?
Ca2 O7 B2 O3 68.9(6) . . . . ?
Ca2 O7 B2 O4 -171.1(5) . . . . ?
Ca2 O7 B2 O5 -46.1(7) . . . . ?
Ca2 O7 B5 Ca3 131(2) . . . . ?
Ca2 O7 B5 O8 -39.1(10) . . . . ?
Ca2 O7 B5 O9 139.0(6) . . . . ?
Ca2 O18 B4 Ca4 13.9(9) . . . 2_545 ?
Ca2 O18 B4 O5 81.9(5) . . . . ?
Ca2 O18 B4 O6 -34.1(5) . . . . ?
Ca2 O18 B4 O11 -159.1(5) . . . . ?
Ca2 O18 B6 Ca3 108.0(13) . . . 1_565 ?
Ca2 O18 B6 O16 166.9(5) . . . . ?
Ca2 O18 B6 O17 -9.2(14) . . . . ?
Ca3 O8 B5 O7 177.4(8) . . . . ?
Ca3 O8 B5 O9 -0.7(7) . . . . ?
Ca3 O9 B3 Ca1 -103.7(5) . . . 2_545 ?
Ca3 O9 B3 Ca1 132.1(4) . . . . ?
Ca3 O9 B3 Ca4 11.2(9) . . . 1_545 ?
Ca3 O9 B3 O4 -158.3(4) . . . . ?
Ca3 O9 B3 O10 79.3(7) . . . . ?
Ca3 O9 B3 O15 -37.3(8) . . . 1_545 ?
Ca3 O9 B5 O7 -177.3(6) . . . . ?
Ca3 O9 B5 O8 0.8(8) . . . . ?
Ca3 O16 B6 O17 25.4(8) 1_565 . . . ?
Ca3 O16 B6 O18 -150.9(6) 1_565 . . . ?
Ca3 O16 B7 Ca1 71.7(9) 1_565 . . 2 ?
Ca3 O16 B7 O11 125.8(5) 1_565 . . . ?
Ca3 O16 B7 O12 -115.5(5) 1_565 . . . ?
Ca3 O16 B7 O15 3.4(8) 1_565 . . . ?
Ca3 O17 B6 O16 -20.4(6) 1_565 . . . ?
Ca3 O17 B6 O18 155.7(8) 1_565 . . . ?
Ca4 Al1 O8 Ca3 -95.3(4) 4_676 . . . ?
Ca4 Al1 O8 B5 62.8(10) 4_676 . . . ?
Ca4 Al2 O17 Ca3 -148.80(13) 4_676 . . 1_565 ?
Ca4 Al2 O17 Ca3 -26.7(3) 3_576 . . 1_565 ?
Ca4 Al2 O17 B6 1(2) 4_676 . . . ?
Ca4 Al2 O17 B6 123(2) 3_576 . . . ?
Ca4 O2 B1 Ca1 -8.9(10) 1_645 . . 2_545 ?
Ca4 O2 B1 Ca4 -107.7(5) 1_645 . . 2_545 ?
Ca4 O2 B1 O1 48.0(10) 1_645 . . . ?
Ca4 O2 B1 O3 -130.0(6) 1_645 . . . ?
Ca4 O3 B1 Ca1 -104.1(4) 2_545 . . 2_545 ?
Ca4 O3 B1 O1 -140.0(6) 2_545 . . . ?
Ca4 O3 B1 O2 38.0(9) 2_545 . . . ?
Ca4 O3 B2 Ca1 32.7(5) 2_545 . . . ?
Ca4 O3 B2 Ca2 -94.5(3) 2_545 . . . ?
Ca4 O3 B2 O4 103.3(6) 2_545 . . . ?
Ca4 O3 B2 O5 -14.9(6) 2_545 . . . ?
Ca4 O3 B2 O7 -134.5(4) 2_545 . . . ?
Ca4 O5 B2 Ca1 -102.3(3) 2_545 . . . ?
Ca4 O5 B2 Ca2 95.46(15) 2_545 . . . ?
Ca4 O5 B2 O3 11.6(5) 2_545 . . . ?
Ca4 O5 B2 O4 -107.2(5) 2_545 . . . ?
Ca4 O5 B2 O7 125.6(5) 2_545 . . . ?
Ca4 O5 B4 Ca2 -95.4(2) 2_545 . . . ?
Ca4 O5 B4 O6 -31.1(5) 2_545 . . . ?
Ca4 O5 B4 O11 94.1(6) 2_545 . . . ?
Ca4 O5 B4 O18 -146.4(5) 2_545 . . . ?
Ca4 O6 B4 Ca2 122.1(2) 2_545 . . . ?
Ca4 O6 B4 O5 34.1(6) 2_545 . . . ?
Ca4 O6 B4 O11 -87.2(6) 2_545 . . . ?
Ca4 O6 B4 O18 151.3(4) 2_545 . . . ?
Ca4 O10 B3 Ca1 116.5(3) 1_545 . . . ?
Ca4 O10 B3 Ca1 57.6(5) 1_545 . . 2_545 ?
Ca4 O10 B3 O4 112.3(6) 1_545 . . . ?
Ca4 O10 B3 O9 -125.2(5) 1_545 . . . ?
Ca4 O10 B3 O15 -5.8(5) 1_545 . . 1_545 ?
Ca4 O13 B8 Ca4 -20.6(12) 2_445 . . . ?
Ca4 O13 B8 O12 -138.4(6) 2_445 . . . ?
Ca4 O13 B8 O14 34.3(8) 2_445 . . . ?
Ca4 O14 B8 Ca4 -119.9(2) . . . 2_445 ?
Ca4 O14 B8 Ca4 119.9(2) 2_445 . . . ?
Ca4 O14 B8 O12 27.2(9) . . . . ?
Ca4 O14 B8 O12 147.1(8) 2_445 . . . ?
Ca4 O14 B8 O13 -145.5(6) . . . . ?
Ca4 O14 B8 O13 -25.6(6) 2_445 . . . ?
Ca4 O15 B7 Ca1 113.7(4) . . . 2 ?
Ca4 O15 B7 O11 126.3(5) . . . . ?
Ca4 O15 B7 O12 6.2(8) . . . . ?
Ca4 O15 B7 O16 -109.1(5) . . . . ?
Al1 O1 B1 Ca1 154.3(7) 3_656 . . 2_545 ?
Al1 O1 B1 Ca4 164.5(6) 3_656 . . 2_545 ?
Al1 O1 B1 O2 30.8(10) 3_656 . . . ?
Al1 O1 B1 O3 -151.3(6) 3_656 . . . ?
Al1 O6 B4 Ca2 -124.2(6) 3_666 . . . ?
Al1 O6 B4 Ca4 113.7(7) 3_666 . . 2_545 ?
Al1 O6 B4 O5 147.8(5) 3_666 . . . ?
Al1 O6 B4 O11 26.6(11) 3_666 . . . ?
Al1 O6 B4 O18 -95.0(8) 3_666 . . . ?
Al1 O8 B5 Ca3 -164.1(8) . . . . ?
Al1 O8 B5 O7 13.3(14) . . . . ?
Al1 O8 B5 O9 -164.8(6) . . . . ?
Al1 O14 B8 Ca4 -166.3(7) 3_566 . . . ?
Al1 O14 B8 Ca4 73.8(5) 3_566 . . 2_445 ?
Al1 O14 B8 O12 -139.1(6) 3_566 . . . ?
Al1 O14 B8 O13 48.2(10) 3_566 . . . ?
Al2 O2 B1 Ca1 160.0(4) 3_666 . . 2_545 ?
Al2 O2 B1 Ca4 61.1(5) 3_666 . . 2_545 ?
Al2 O2 B1 O1 -143.1(6) 3_666 . . . ?
Al2 O2 B1 O3 38.9(10) 3_666 . . . ?
Al2 O10 B3 Ca1 156.7(3) 3_566 . . 2_545 ?
Al2 O10 B3 Ca1 -144.4(6) 3_566 . . . ?
Al2 O10 B3 Ca4 99.1(5) 3_566 . . 1_545 ?
Al2 O10 B3 O4 -148.6(5) 3_566 . . . ?
Al2 O10 B3 O9 -26.1(9) 3_566 . . . ?
Al2 O10 B3 O15 93.3(7) 3_566 . . 1_545 ?
Al2 O13 B8 Ca4 151.1(7) 3_566 . . . ?
Al2 O13 B8 Ca4 171.7(9) 3_566 . . 2_445 ?
Al2 O13 B8 O12 33.3(13) 3_566 . . . ?
Al2 O13 B8 O14 -154.0(6) 3_566 . . . ?
Al2 O17 B6 Ca3 -152(2) . . . 1_565 ?
Al2 O17 B6 O16 -172.4(18) . . . . ?
Al2 O17 B6 O18 4(3) . . . . ?
O1 Al1 O8 Ca3 84.0(4) 3_656 . . . ?
O1 Al1 O8 B5 -117.9(9) 3_656 . . . ?
O2 Al2 O17 Ca3 -70.8(3) 3_666 . . 1_565 ?
O2 Al2 O17 B6 79(2) 3_666 . . . ?
O6 Al1 O8 Ca3 -150.7(3) 3_666 . . . ?
O6 Al1 O8 B5 7.4(10) 3_666 . . . ?
O10 Al2 O17 Ca3 37.4(4) 3_566 . . 1_565 ?
O10 Al2 O17 B6 -172(2) 3_566 . . . ?
O13 Al2 O17 Ca3 167.5(2) 3_566 . . 1_565 ?
O13 Al2 O17 B6 -42(2) 3_566 . . . ?
O14 Al1 O8 Ca3 -29.4(4) 3_566 . . . ?
O14 Al1 O8 B5 128.7(9) 3_566 . . . ?
B1 O3 B2 Ca1 -122.3(6) . . . . ?
B1 O3 B2 Ca2 110.5(6) . . . . ?
B1 O3 B2 Ca4 -154.9(8) . . . 2_545 ?
B1 O3 B2 O4 -51.7(9) . . . . ?
B1 O3 B2 O5 -169.8(6) . . . . ?
B1 O3 B2 O7 70.5(8) . . . . ?
B2 O3 B1 Ca1 48.1(7) . . . 2_545 ?
B2 O3 B1 Ca4 152.1(9) . . . 2_545 ?
B2 O3 B1 O1 12.1(12) . . . . ?
B2 O3 B1 O2 -169.9(6) . . . . ?
B2 O4 B3 Ca1 87.8(6) . . . . ?
B2 O4 B3 Ca1 -154.0(7) . . . 2_545 ?
B2 O4 B3 Ca4 156.1(5) . . . 1_545 ?
B2 O4 B3 O9 -33.0(9) . . . . ?
B2 O4 B3 O10 91.2(8) . . . . ?
B2 O4 B3 O15 -153.8(6) . . . 1_545 ?
B2 O5 B4 Ca2 -5.2(8) . . . . ?
B2 O5 B4 Ca4 90.2(7) . . . 2_545 ?
B2 O5 B4 O6 59.1(10) . . . . ?
B2 O5 B4 O11 -175.8(7) . . . . ?
B2 O5 B4 O18 -56.2(10) . . . . ?
B2 O7 B5 Ca3 -18(3) . . . . ?
B2 O7 B5 O8 172.4(7) . . . . ?
B2 O7 B5 O9 -9.6(11) . . . . ?
B3 O4 B2 Ca1 -88.9(6) . . . . ?
B3 O4 B2 Ca2 26.9(16) . . . . ?
B3 O4 B2 Ca4 -153.4(5) . . . 2_545 ?
B3 O4 B2 O3 158.7(6) . . . . ?
B3 O4 B2 O5 -85.0(8) . . . . ?
B3 O4 B2 O7 41.9(9) . . . . ?
B3 O9 B5 Ca3 -163.4(8) . . . . ?
B3 O9 B5 O7 19.2(11) . . . . ?
B3 O9 B5 O8 -162.6(7) . . . . ?
B3 O15 B7 Ca1 -89.9(7) 1_565 . . 2 ?
B3 O15 B7 O11 -77.3(9) 1_565 . . . ?
B3 O15 B7 O12 162.5(7) 1_565 . . . ?
B3 O15 B7 O16 47.2(10) 1_565 . . . ?
B4 O5 B2 Ca1 166.9(9) . . . . ?
B4 O5 B2 Ca2 4.6(7) . . . . ?
B4 O5 B2 Ca4 -90.8(7) . . . 2_545 ?
B4 O5 B2 O3 -79.2(9) . . . . ?
B4 O5 B2 O4 162.0(7) . . . . ?
B4 O5 B2 O7 34.8(10) . . . . ?
B4 O11 B7 Ca1 175.5(7) . . . 2 ?
B4 O11 B7 O12 -78.2(8) . . . . ?
B4 O11 B7 O15 161.3(6) . . . . ?
B4 O11 B7 O16 37.4(9) . . . . ?
B4 O18 B6 Ca3 -57.0(16) . . . 1_565 ?
B4 O18 B6 O16 1.8(12) . . . . ?
B4 O18 B6 O17 -174.2(7) . . . . ?
B5 O7 B2 Ca1 57.4(9) . . . . ?
B5 O7 B2 Ca2 152.3(8) . . . . ?
B5 O7 B2 Ca4 179.9(6) . . . 2_545 ?
B5 O7 B2 O3 -138.8(6) . . . . ?
B5 O7 B2 O4 -18.8(9) . . . . ?
B5 O7 B2 O5 106.2(7) . . . . ?
B5 O9 B3 Ca1 -67.8(9) . . . . ?
B5 O9 B3 Ca1 56.4(9) . . . 2_545 ?
B5 O9 B3 Ca4 171.3(6) . . . 1_545 ?
B5 O9 B3 O4 1.8(10) . . . . ?
B5 O9 B3 O10 -120.6(8) . . . . ?
B5 O9 B3 O15 122.8(7) . . . 1_545 ?
B6 O16 B7 Ca1 -75.2(10) . . . 2 ?
B6 O16 B7 O11 -21.1(10) . . . . ?
B6 O16 B7 O12 97.6(7) . . . . ?
B6 O16 B7 O15 -143.5(7) . . . . ?
B6 O18 B4 Ca2 170.2(8) . . . . ?
B6 O18 B4 Ca4 -175.9(7) . . . 2_545 ?
B6 O18 B4 O5 -107.9(8) . . . . ?
B6 O18 B4 O6 136.2(7) . . . . ?
B6 O18 B4 O11 11.1(10) . . . . ?
B7 O11 B4 Ca2 -70.7(14) . . . . ?
B7 O11 B4 Ca4 151.9(5) . . . 2_545 ?
B7 O11 B4 O5 87.6(8) . . . . ?
B7 O11 B4 O6 -151.8(7) . . . . ?
B7 O11 B4 O18 -31.9(9) . . . . ?
B7 O12 B8 Ca4 159.8(7) . . . 2_445 ?
B7 O12 B8 Ca4 67.7(7) . . . . ?
B7 O12 B8 O13 -140.7(8) . . . . ?
B7 O12 B8 O14 47.0(11) . . . . ?
B7 O16 B6 Ca3 154.3(8) . . . 1_565 ?
B7 O16 B6 O17 179.7(7) . . . . ?
B7 O16 B6 O18 3.4(11) . . . . ?
B8 O12 B7 Ca1 -136.3(7) . . . 2 ?
B8 O12 B7 O11 169.4(7) . . . . ?
B8 O12 B7 O15 -71.1(10) . . . . ?
B8 O12 B7 O16 48.7(9) . . . . ?
